data_4084455
loop_
_publ_author_name
'Comanescu, Cezar C.'
'Iluc, Vlad M.'

_publ_section_title
;
 Synthesis and Reactivity of a Nucleophilic Palladium(II) Carbene
;
_journal_issue 21
_journal_name_full Organometallics
_journal_page_first 6059
_journal_paper_doi 10.1021/om500682s
_journal_volume 33
_journal_year 2014
_chemical_formula_sum 'C28 H45 P3 Pd'
_chemical_formula_weight 580.95
_chemical_name_systematic
; 
 ? 
;
_space_group_IT_number 14
_symmetry_cell_setting monoclinic
_symmetry_space_group_name_Hall '-P 2ybc'
_symmetry_space_group_name_H-M 'P 1 21/c 1'
_atom_sites_solution_hydrogens geom
_atom_sites_solution_primary direct
_atom_sites_solution_secondary difmap
_audit_creation_method SHELXL-97
_cell_angle_alpha 90.00
_cell_angle_beta 111.415(2)
_cell_angle_gamma 90.00
_cell_formula_units_Z 4
_cell_length_a 17.038(3)
_cell_length_b 9.1693(14)
_cell_length_c 19.255(3)
_cell_measurement_temperature 120(2)
_cell_volume 2800.5(8)
_computing_structure_refinement 'SHELXL-97 (Sheldrick, 1997)'
_computing_structure_solution 'SHELXS-97 (Sheldrick, 1990)'
_diffrn_ambient_temperature 120(2)
_diffrn_measured_fraction_theta_full 0.998
_diffrn_measured_fraction_theta_max 0.998
_diffrn_radiation_monochromator graphite
_diffrn_radiation_source 'fine-focus sealed tube'
_diffrn_radiation_type MoK\a
_diffrn_radiation_wavelength 0.71073
_diffrn_reflns_av_R_equivalents 0.0580
_diffrn_reflns_av_sigmaI/netI 0.0412
_diffrn_reflns_limit_h_max 20
_diffrn_reflns_limit_h_min -20
_diffrn_reflns_limit_k_max 10
_diffrn_reflns_limit_k_min -10
_diffrn_reflns_limit_l_max 22
_diffrn_reflns_limit_l_min -22
_diffrn_reflns_number 26200
_diffrn_reflns_theta_full 25.00
_diffrn_reflns_theta_max 25.00
_diffrn_reflns_theta_min 2.16
_exptl_absorpt_coefficient_mu 0.848
_exptl_absorpt_correction_T_max 0.7453
_exptl_absorpt_correction_T_min 0.6182
_exptl_absorpt_correction_type multi-scan
_exptl_absorpt_process_details 'Bruker AXS area detector scaling and absorption correction'
_exptl_crystal_density_diffrn 1.378
_exptl_crystal_density_method 'not measured'
_exptl_crystal_F_000 1216
_exptl_crystal_size_max 0.26
_exptl_crystal_size_mid 0.07
_exptl_crystal_size_min 0.06
_refine_diff_density_max 2.626
_refine_diff_density_min -2.666
_refine_diff_density_rms 0.102
_refine_ls_extinction_method none
_refine_ls_goodness_of_fit_ref 1.073
_refine_ls_hydrogen_treatment constr
_refine_ls_matrix_type full
_refine_ls_number_parameters 300
_refine_ls_number_reflns 4925
_refine_ls_number_restraints 0
_refine_ls_restrained_S_all 1.073
_refine_ls_R_factor_all 0.0536
_refine_ls_R_factor_gt 0.0399
_refine_ls_shift/su_max 0.000
_refine_ls_shift/su_mean 0.000
_refine_ls_structure_factor_coef Fsqd
_refine_ls_weighting_details 'calc w=1/[\s^2^(Fo^2^)+(0.0290P)^2^+9.4716P] where P=(Fo^2^+2Fc^2^)/3'
_refine_ls_weighting_scheme calc
_refine_ls_wR_factor_gt 0.0856
_refine_ls_wR_factor_ref 0.0889
_reflns_number_gt 4090
_reflns_number_total 4925
_reflns_threshold_expression >2sigma(I)
_cod_data_source_file om500682s_si_002.cif
_cod_data_source_block cc150c
_cod_depositor_comments 'Adding full bibliography for 4084454--4084459.cif.'
_cod_original_cell_volume 2800.4(8)
_cod_original_sg_symbol_H-M P2(1)/c
_cod_database_code 4084455

loop_
_symmetry_equiv_pos_as_xyz
'x, y, z'
'-x, y+1/2, -z+1/2'
'-x, -y, -z'
'x, -y-1/2, z-1/2'

loop_
_atom_site_label
_atom_site_type_symbol
_atom_site_fract_x
_atom_site_fract_y
_atom_site_fract_z
_atom_site_U_iso_or_equiv
_atom_site_adp_type
_atom_site_occupancy
_atom_site_symmetry_multiplicity
_atom_site_calc_flag
_atom_site_refinement_flags
Pd Pd 0.247399(19) 0.42446(3) 0.327273(16) 0.00989(10) Uani 1 1 d .
P1 P 0.15441(6) 0.48341(11) 0.38461(5) 0.0108(2) Uani 1 1 d .
P2 P 0.34847(7) 0.31220(11) 0.29225(6) 0.0130(2) Uani 1 1 d .
P3 P 0.22645(7) 0.63849(11) 0.25538(6) 0.0126(2) Uani 1 1 d .
C C 0.2574(2) 0.2323(4) 0.3879(2) 0.0119(8) Uani 1 1 d .
C31 C 0.2061(3) 0.8074(4) 0.2960(2) 0.0169(9) Uani 1 1 d .
H31A H 0.1944 0.8859 0.2591 0.025 Uiso 1 1 calc R
H31B H 0.2556 0.8329 0.3399 0.025 Uiso 1 1 calc R
H31C H 0.1573 0.7941 0.3108 0.025 Uiso 1 1 calc R
C28 C 0.3272(3) 0.2465(5) 0.1961(2) 0.0205(9) Uani 1 1 d .
H28 H 0.3716 0.1729 0.1989 0.025 Uiso 1 1 calc R
C27 C 0.4472(3) 0.4198(5) 0.3196(2) 0.0191(9) Uani 1 1 d .
H27 H 0.4356 0.5068 0.2860 0.023 Uiso 1 1 calc R
C26 C 0.4300(3) 0.0416(5) 0.3443(2) 0.0203(10) Uani 1 1 d .
H26 H 0.4561 0.0502 0.3085 0.024 Uiso 1 1 calc R
C25 C 0.4499(3) -0.0751(5) 0.3927(2) 0.0230(10) Uani 1 1 d .
H25 H 0.4868 -0.1498 0.3891 0.028 Uiso 1 1 calc R
C24 C 0.4140(3) -0.0802(5) 0.4474(2) 0.0205(9) Uani 1 1 d .
H24 H 0.4308 -0.1544 0.4843 0.025 Uiso 1 1 calc R
C23 C 0.3544(3) 0.0211(4) 0.4483(2) 0.0167(9) Uani 1 1 d .
H23 H 0.3317 0.0146 0.4865 0.020 Uiso 1 1 calc R
C22 C 0.3255(3) 0.1342(4) 0.3948(2) 0.0140(8) Uani 1 1 d .
C21 C 0.3721(3) 0.1476(4) 0.3468(2) 0.0162(9) Uani 1 1 d .
C18 C 0.0499(2) 0.5365(4) 0.3162(2) 0.0164(9) Uani 1 1 d .
H18 H 0.0604 0.6199 0.2873 0.020 Uiso 1 1 calc R
C17 C 0.1902(3) 0.6293(5) 0.4561(2) 0.0197(9) Uani 1 1 d .
H17 H 0.1790 0.7251 0.4295 0.024 Uiso 1 1 calc R
C16 C 0.0821(3) 0.2926(4) 0.4611(2) 0.0167(9) Uani 1 1 d .
H16 H 0.0495 0.3721 0.4674 0.020 Uiso 1 1 calc R
C15 C 0.0701(3) 0.1549(5) 0.4854(2) 0.0203(9) Uani 1 1 d .
H15 H 0.0318 0.1395 0.5102 0.024 Uiso 1 1 calc R
C14 C 0.1162(3) 0.0402(4) 0.4723(2) 0.0170(9) Uani 1 1 d .
H14 H 0.1061 -0.0559 0.4854 0.020 Uiso 1 1 calc R
C13 C 0.1760(3) 0.0615(4) 0.4410(2) 0.0155(8) Uani 1 1 d .
H13 H 0.2058 -0.0206 0.4333 0.019 Uiso 1 1 calc R
C12 C 0.1952(2) 0.2032(4) 0.4195(2) 0.0114(8) Uani 1 1 d .
C11 C 0.1412(3) 0.3170(4) 0.4277(2) 0.0146(9) Uani 1 1 d .
C32 C 0.1354(3) 0.6243(5) 0.1684(2) 0.0208(10) Uani 1 1 d .
H32A H 0.1239 0.7197 0.1437 0.031 Uiso 1 1 calc R
H32B H 0.0861 0.5924 0.1791 0.031 Uiso 1 1 calc R
H32C H 0.1473 0.5532 0.1355 0.031 Uiso 1 1 calc R
C33 C 0.3076(3) 0.7095(5) 0.2234(2) 0.0205(9) Uani 1 1 d .
H33A H 0.3221 0.6352 0.1935 0.031 Uiso 1 1 calc R
H33B H 0.3579 0.7348 0.2666 0.031 Uiso 1 1 calc R
H33C H 0.2864 0.7968 0.1929 0.031 Uiso 1 1 calc R
C41 C 0.2857(3) 0.6146(6) 0.4961(3) 0.0361(13) Uani 1 1 d .
H41A H 0.3134 0.6249 0.4598 0.054 Uiso 1 1 calc R
H41B H 0.2988 0.5186 0.5199 0.054 Uiso 1 1 calc R
H41C H 0.3060 0.6908 0.5341 0.054 Uiso 1 1 calc R
C42 C 0.1479(3) 0.6326(5) 0.5136(2) 0.0237(10) Uani 1 1 d .
H42A H 0.0868 0.6435 0.4881 0.035 Uiso 1 1 calc R
H42B H 0.1698 0.7151 0.5476 0.035 Uiso 1 1 calc R
H42C H 0.1598 0.5415 0.5422 0.035 Uiso 1 1 calc R
C43 C -0.0192(3) 0.5872(6) 0.3435(3) 0.0284(11) Uani 1 1 d .
H43A H -0.0699 0.6121 0.3006 0.043 Uiso 1 1 calc R
H43B H 0.0003 0.6733 0.3753 0.043 Uiso 1 1 calc R
H43C H -0.0323 0.5089 0.3722 0.043 Uiso 1 1 calc R
C44 C 0.0185(3) 0.4107(5) 0.2608(3) 0.0261(10) Uani 1 1 d .
H44A H -0.0307 0.4427 0.2181 0.039 Uiso 1 1 calc R
H44B H 0.0026 0.3283 0.2853 0.039 Uiso 1 1 calc R
H44C H 0.0634 0.3804 0.2435 0.039 Uiso 1 1 calc R
C45 C 0.4692(3) 0.4763(6) 0.3994(3) 0.0284(11) Uani 1 1 d .
H45A H 0.5207 0.5351 0.4136 0.043 Uiso 1 1 calc R
H45B H 0.4782 0.3935 0.4336 0.043 Uiso 1 1 calc R
H45C H 0.4228 0.5364 0.4019 0.043 Uiso 1 1 calc R
C46 C 0.5224(3) 0.3395(5) 0.3119(3) 0.0252(10) Uani 1 1 d .
H46A H 0.5071 0.3041 0.2606 0.038 Uiso 1 1 calc R
H46B H 0.5377 0.2566 0.3464 0.038 Uiso 1 1 calc R
H46C H 0.5704 0.4063 0.3238 0.038 Uiso 1 1 calc R
C47 C 0.3282(3) 0.3609(5) 0.1393(2) 0.0287(11) Uani 1 1 d .
H47A H 0.3192 0.3136 0.0914 0.043 Uiso 1 1 calc R
H47B H 0.3827 0.4110 0.1569 0.043 Uiso 1 1 calc R
H47C H 0.2831 0.4320 0.1331 0.043 Uiso 1 1 calc R
C48 C 0.2423(3) 0.1667(6) 0.1692(3) 0.0369(13) Uani 1 1 d .
H48A H 0.1969 0.2369 0.1632 0.055 Uiso 1 1 calc R
H48B H 0.2424 0.0928 0.2061 0.055 Uiso 1 1 calc R
H48C H 0.2333 0.1193 0.1213 0.055 Uiso 1 1 calc R

loop_
_atom_site_aniso_label
_atom_site_aniso_U_11
_atom_site_aniso_U_22
_atom_site_aniso_U_33
_atom_site_aniso_U_23
_atom_site_aniso_U_13
_atom_site_aniso_U_12
Pd 0.00926(16) 0.00960(15) 0.01136(15) 0.00093(12) 0.00443(11) 0.00027(13)
P1 0.0112(5) 0.0092(5) 0.0133(5) 0.0007(4) 0.0058(4) 0.0001(4)
P2 0.0114(5) 0.0149(5) 0.0134(5) -0.0002(4) 0.0055(4) 0.0007(4)
P3 0.0114(5) 0.0136(5) 0.0132(5) 0.0020(4) 0.0050(4) -0.0003(4)
C 0.013(2) 0.0099(19) 0.0128(19) -0.0008(15) 0.0044(16) -0.0009(16)
C31 0.017(2) 0.012(2) 0.022(2) 0.0011(17) 0.0071(18) -0.0015(17)
C28 0.024(2) 0.022(2) 0.017(2) -0.0036(18) 0.0093(19) 0.0022(19)
C27 0.010(2) 0.023(2) 0.023(2) -0.0016(19) 0.0052(17) -0.0004(19)
C26 0.018(2) 0.021(2) 0.023(2) -0.0026(18) 0.0093(19) 0.0005(18)
C25 0.018(2) 0.019(2) 0.030(2) -0.001(2) 0.0055(19) 0.007(2)
C24 0.019(2) 0.014(2) 0.024(2) 0.0042(18) 0.0023(18) 0.0026(19)
C23 0.017(2) 0.016(2) 0.017(2) -0.0003(17) 0.0069(18) -0.0013(18)
C22 0.013(2) 0.0104(19) 0.017(2) -0.0029(16) 0.0034(17) -0.0027(16)
C21 0.015(2) 0.015(2) 0.019(2) -0.0005(17) 0.0062(18) 0.0005(18)
C18 0.010(2) 0.017(2) 0.020(2) 0.0041(17) 0.0041(17) 0.0010(17)
C17 0.031(3) 0.014(2) 0.016(2) -0.0022(17) 0.0106(19) -0.0015(19)
C16 0.018(2) 0.012(2) 0.023(2) 0.0049(17) 0.0111(19) 0.0036(17)
C15 0.018(2) 0.024(2) 0.024(2) 0.0044(19) 0.0127(19) -0.0036(19)
C14 0.021(2) 0.011(2) 0.019(2) 0.0049(16) 0.0083(18) -0.0003(17)
C13 0.019(2) 0.010(2) 0.017(2) -0.0019(16) 0.0062(17) 0.0008(18)
C12 0.013(2) 0.0100(19) 0.0086(18) -0.0016(15) 0.0010(16) 0.0003(16)
C11 0.018(2) 0.0090(19) 0.014(2) -0.0008(15) 0.0031(17) -0.0026(17)
C32 0.020(2) 0.026(2) 0.016(2) 0.0052(18) 0.0060(19) 0.0002(19)
C33 0.018(2) 0.019(2) 0.029(2) 0.0060(19) 0.013(2) -0.0033(18)
C41 0.028(3) 0.052(3) 0.026(3) -0.019(2) 0.007(2) -0.012(2)
C42 0.035(3) 0.020(2) 0.019(2) 0.0002(18) 0.013(2) 0.006(2)
C43 0.017(2) 0.036(3) 0.034(3) 0.010(2) 0.012(2) 0.008(2)
C44 0.018(2) 0.026(3) 0.029(2) 0.000(2) 0.001(2) -0.008(2)
C45 0.018(2) 0.036(3) 0.029(3) -0.015(2) 0.006(2) -0.005(2)
C46 0.013(2) 0.031(3) 0.033(3) 0.003(2) 0.010(2) 0.001(2)
C47 0.039(3) 0.032(3) 0.017(2) -0.002(2) 0.013(2) -0.001(2)
C48 0.045(3) 0.038(3) 0.022(2) -0.008(2) 0.005(2) -0.015(3)

loop_
_atom_type_symbol
_atom_type_description
_atom_type_scat_dispersion_real
_atom_type_scat_dispersion_imag
_atom_type_scat_source
C C 0.0033 0.0016 'International Tables Vol C Tables 4.2.6.8 and 6.1.1.4'
H H 0.0000 0.0000 'International Tables Vol C Tables 4.2.6.8 and 6.1.1.4'
P P 0.1023 0.0942 'International Tables Vol C Tables 4.2.6.8 and 6.1.1.4'
Pd Pd -0.9988 1.0072 'International Tables Vol C Tables 4.2.6.8 and 6.1.1.4'

loop_
_geom_angle_atom_site_label_1
_geom_angle_atom_site_label_2
_geom_angle_atom_site_label_3
_geom_angle
C Pd P1 81.92(11)
C Pd P2 82.53(11)
P1 Pd P2 164.24(4)
C Pd P3 176.21(11)
P1 Pd P3 95.93(4)
P2 Pd P3 99.74(4)
C11 P1 C18 107.60(19)
C11 P1 C17 109.49(18)
C18 P1 C17 107.9(2)
C11 P1 Pd 104.29(14)
C18 P1 Pd 111.87(13)
C17 P1 Pd 115.36(14)
C21 P2 C28 103.38(19)
C21 P2 C27 107.1(2)
C28 P2 C27 106.45(19)
C21 P2 Pd 103.58(14)
C28 P2 Pd 122.86(15)
C27 P2 Pd 112.11(14)
C31 P3 C32 102.9(2)
C31 P3 C33 97.3(2)
C32 P3 C33 102.1(2)
C31 P3 Pd 117.88(14)
C32 P3 Pd 112.10(15)
C33 P3 Pd 121.66(15)
C12 C C22 123.0(3)
C12 C Pd 118.4(3)
C22 C Pd 118.6(3)
P3 C31 H31A 109.5
P3 C31 H31B 109.5
H31A C31 H31B 109.5
P3 C31 H31C 109.5
H31A C31 H31C 109.5
H31B C31 H31C 109.5
C47 C28 C48 110.1(4)
C47 C28 P2 116.4(3)
C48 C28 P2 108.0(3)
C47 C28 H28 107.3
C48 C28 H28 107.3
P2 C28 H28 107.3
C46 C27 C45 110.6(4)
C46 C27 P2 114.9(3)
C45 C27 P2 109.2(3)
C46 C27 H27 107.2
C45 C27 H27 107.2
P2 C27 H27 107.2
C25 C26 C21 121.2(4)
C25 C26 H26 119.4
C21 C26 H26 119.4
C26 C25 C24 117.9(4)
C26 C25 H25 121.0
C24 C25 H25 121.0
C23 C24 C25 120.9(4)
C23 C24 H24 119.6
C25 C24 H24 119.6
C24 C23 C22 123.0(4)
C24 C23 H23 118.5
C22 C23 H23 118.5
C23 C22 C21 114.0(4)
C23 C22 C 125.4(4)
C21 C22 C 120.6(4)
C26 C21 C22 122.0(4)
C26 C21 P2 124.9(3)
C22 C21 P2 113.1(3)
C43 C18 C44 110.7(4)
C43 C18 P1 119.9(3)
C44 C18 P1 107.4(3)
C43 C18 H18 106.0
C44 C18 H18 106.0
P1 C18 H18 106.0
C42 C17 C41 109.5(4)
C42 C17 P1 116.0(3)
C41 C17 P1 108.1(3)
C42 C17 H17 107.6
C41 C17 H17 107.6
P1 C17 H17 107.6
C15 C16 C11 121.4(4)
C15 C16 H16 119.3
C11 C16 H16 119.3
C16 C15 C14 117.7(4)
C16 C15 H15 121.2
C14 C15 H15 121.2
C13 C14 C15 122.1(4)
C13 C14 H14 118.9
C15 C14 H14 118.9
C14 C13 C12 122.5(4)
C14 C13 H13 118.7
C12 C13 H13 118.7
C C12 C11 121.0(3)
C C12 C13 125.1(3)
C11 C12 C13 113.8(3)
C16 C11 C12 122.1(4)
C16 C11 P1 125.7(3)
C12 C11 P1 112.0(3)
P3 C32 H32A 109.5
P3 C32 H32B 109.5
H32A C32 H32B 109.5
P3 C32 H32C 109.5
H32A C32 H32C 109.5
H32B C32 H32C 109.5
P3 C33 H33A 109.5
P3 C33 H33B 109.5
H33A C33 H33B 109.5
P3 C33 H33C 109.5
H33A C33 H33C 109.5
H33B C33 H33C 109.5
C17 C41 H41A 109.5
C17 C41 H41B 109.5
H41A C41 H41B 109.5
C17 C41 H41C 109.5
H41A C41 H41C 109.5
H41B C41 H41C 109.5
C17 C42 H42A 109.5
C17 C42 H42B 109.5
H42A C42 H42B 109.5
C17 C42 H42C 109.5
H42A C42 H42C 109.5
H42B C42 H42C 109.5
C18 C43 H43A 109.5
C18 C43 H43B 109.5
H43A C43 H43B 109.5
C18 C43 H43C 109.5
H43A C43 H43C 109.5
H43B C43 H43C 109.5
C18 C44 H44A 109.5
C18 C44 H44B 109.5
H44A C44 H44B 109.5
C18 C44 H44C 109.5
H44A C44 H44C 109.5
H44B C44 H44C 109.5
C27 C45 H45A 109.5
C27 C45 H45B 109.5
H45A C45 H45B 109.5
C27 C45 H45C 109.5
H45A C45 H45C 109.5
H45B C45 H45C 109.5
C27 C46 H46A 109.5
C27 C46 H46B 109.5
H46A C46 H46B 109.5
C27 C46 H46C 109.5
H46A C46 H46C 109.5
H46B C46 H46C 109.5
C28 C47 H47A 109.5
C28 C47 H47B 109.5
H47A C47 H47B 109.5
C28 C47 H47C 109.5
H47A C47 H47C 109.5
H47B C47 H47C 109.5
C28 C48 H48A 109.5
C28 C48 H48B 109.5
H48A C48 H48B 109.5
C28 C48 H48C 109.5
H48A C48 H48C 109.5
H48B C48 H48C 109.5

loop_
_geom_bond_atom_site_label_1
_geom_bond_atom_site_label_2
_geom_bond_distance
Pd C 2.086(4)
Pd P1 2.3018(11)
Pd P2 2.3081(11)
Pd P3 2.3525(11)
P1 C11 1.790(4)
P1 C18 1.852(4)
P1 C17 1.856(4)
P2 C21 1.798(4)
P2 C28 1.852(4)
P2 C27 1.853(4)
P3 C31 1.824(4)
P3 C32 1.825(4)
P3 C33 1.827(4)
C C12 1.427(5)
C C22 1.436(6)
C31 H31A 0.9800
C31 H31B 0.9800
C31 H31C 0.9800
C28 C47 1.520(6)
C28 C48 1.533(7)
C28 H28 1.0000
C27 C46 1.531(6)
C27 C45 1.532(6)
C27 H27 1.0000
C26 C25 1.379(6)
C26 C21 1.399(6)
C26 H26 0.9500
C25 C24 1.397(6)
C25 H25 0.9500
C24 C23 1.381(6)
C24 H24 0.9500
C23 C22 1.418(6)
C23 H23 0.9500
C22 C21 1.424(6)
C18 C43 1.525(6)
C18 C44 1.530(6)
C18 H18 1.0000
C17 C42 1.526(6)
C17 C41 1.531(7)
C17 H17 1.0000
C16 C15 1.388(6)
C16 C11 1.397(6)
C16 H16 0.9500
C15 C14 1.389(6)
C15 H15 0.9500
C14 C13 1.373(6)
C14 H14 0.9500
C13 C12 1.437(5)
C13 H13 0.9500
C12 C11 1.436(6)
C32 H32A 0.9800
C32 H32B 0.9800
C32 H32C 0.9800
C33 H33A 0.9800
C33 H33B 0.9800
C33 H33C 0.9800
C41 H41A 0.9800
C41 H41B 0.9800
C41 H41C 0.9800
C42 H42A 0.9800
C42 H42B 0.9800
C42 H42C 0.9800
C43 H43A 0.9800
C43 H43B 0.9800
C43 H43C 0.9800
C44 H44A 0.9800
C44 H44B 0.9800
C44 H44C 0.9800
C45 H45A 0.9800
C45 H45B 0.9800
C45 H45C 0.9800
C46 H46A 0.9800
C46 H46B 0.9800
C46 H46C 0.9800
C47 H47A 0.9800
C47 H47B 0.9800
C47 H47C 0.9800
C48 H48A 0.9800
C48 H48B 0.9800
C48 H48C 0.9800
